data_2014950
loop_
_publ_author_name
'Kazak, Canan'
'Yilmaz, Veysel T.'
'Servi, Suleyman'
'Koca, Murat'
'Heinemann, Frank W.'

_publ_section_title
;
 1,3-Dibenzoylimidazolidine-2-thione and
 1,3-dibenzoyl-3,4,5,6-tetrahydropyrimidine-2(1<i>H</i>)-thione
;
_journal_issue 6
_journal_name_full 'Acta Crystallographica Section C'
_journal_page_first o348
_journal_page_last o350
_journal_paper_doi 10.1107/S0108270105009844
_journal_volume 61
_journal_year 2005
_chemical_formula_iupac 'C18 H16 N2 O2 S'
_chemical_formula_moiety 'C18 H16 N2 O2 S'
_chemical_formula_sum 'C18 H16 N2 O2 S'
_chemical_formula_weight 324.39
_chemical_name_systematic
;
1,3-Dibenzoyl-3,4,5,6-tetrahydropyrimidine-2(1H)-thione
;
_space_group_IT_number 62
_symmetry_cell_setting orthorhombic
_symmetry_space_group_name_Hall '-P 2ac 2n'
_symmetry_space_group_name_H-M 'P n m a'
_atom_sites_solution_hydrogens geom
_atom_sites_solution_primary direct
_atom_sites_solution_secondary difmap
_audit_creation_method SHELXL-97
_cell_angle_alpha 90.00
_cell_angle_beta 90.00
_cell_angle_gamma 90.00
_cell_formula_units_Z 4
_cell_length_a 8.6803(6)
_cell_length_b 21.9460(10)
_cell_length_c 8.1845(9)
_cell_measurement_reflns_used 150
_cell_measurement_temperature 100(2)
_cell_measurement_theta_max 20.00
_cell_measurement_theta_min 6.00
_cell_volume 1559.1(2)
_computing_cell_refinement 'EVALCCD (Bruker, 2002)'
_computing_data_collection 'COLLECT (Bruker, 2002)'
_computing_data_reduction EVALCCD
_computing_molecular_graphics SHELXTL
_computing_publication_material SHELXTL
_computing_structure_refinement SHELXTL
_computing_structure_solution 'SHELXTL (Bruker, 2002)'
_diffrn_ambient_temperature 100(2)
_diffrn_detector_area_resol_mean 9
_diffrn_measured_fraction_theta_full 0.996
_diffrn_measured_fraction_theta_max 0.996
_diffrn_measurement_device_type 'Nonius KappaCCD'
_diffrn_measurement_method
;
 \f and \w scans with 1.4\% and 126 s per frame
;
_diffrn_radiation_monochromator graphite
_diffrn_radiation_source 'fine-focus sealed tube'
_diffrn_radiation_type MoK\a
_diffrn_radiation_wavelength 0.71073
_diffrn_reflns_av_R_equivalents 0.0395
_diffrn_reflns_av_sigmaI/netI 0.0225
_diffrn_reflns_limit_h_max 11
_diffrn_reflns_limit_h_min -11
_diffrn_reflns_limit_k_max 29
_diffrn_reflns_limit_k_min -24
_diffrn_reflns_limit_l_max 11
_diffrn_reflns_limit_l_min -11
_diffrn_reflns_number 22525
_diffrn_reflns_theta_full 28.69
_diffrn_reflns_theta_max 28.69
_diffrn_reflns_theta_min 3.42
_diffrn_standards_decay_% 0
_diffrn_standards_interval_count 0
_diffrn_standards_number 0
_exptl_absorpt_coefficient_mu 0.219
_exptl_absorpt_correction_T_max 0.972
_exptl_absorpt_correction_T_min 0.941
_exptl_absorpt_correction_type multi-scan
_exptl_absorpt_process_details '(SADABS; Bruker, 2002)'
_exptl_crystal_colour colorless
_exptl_crystal_density_diffrn 1.382
_exptl_crystal_density_method 'not measured'
_exptl_crystal_description irregular
_exptl_crystal_F_000 680
_exptl_crystal_size_max 0.23
_exptl_crystal_size_mid 0.23
_exptl_crystal_size_min 0.16
_refine_diff_density_max 0.323
_refine_diff_density_min -0.278
_refine_ls_extinction_method none
_refine_ls_goodness_of_fit_ref 1.089
_refine_ls_hydrogen_treatment constr
_refine_ls_matrix_type full
_refine_ls_number_parameters 109
_refine_ls_number_reflns 2051
_refine_ls_number_restraints 0
_refine_ls_restrained_S_all 1.089
_refine_ls_R_factor_all 0.0504
_refine_ls_R_factor_gt 0.0382
_refine_ls_shift/su_max 0.001
_refine_ls_shift/su_mean 0.000
_refine_ls_structure_factor_coef Fsqd
_refine_ls_weighting_details 'calc w=1/[\s^2^(Fo^2^)+(0.0438P)^2^+0.7208P] where P=(Fo^2^+2Fc^2^)/3'
_refine_ls_weighting_scheme calc
_refine_ls_wR_factor_gt 0.0896
_refine_ls_wR_factor_ref 0.0951
_reflns_number_gt 1707
_reflns_number_total 2051
_reflns_threshold_expression I>2\s(I)
_cod_data_source_file tr1118.cif
_cod_data_source_block II
_cod_database_code 2014950
_cod_database_fobs_code 2014950

loop_
_symmetry_equiv_pos_as_xyz
'x, y, z'
'-x+1/2, -y, z+1/2'
'-x, y+1/2, -z'
'x+1/2, -y+1/2, -z+1/2'
'-x, -y, -z'
'x-1/2, y, -z-1/2'
'x, -y-1/2, z'
'-x-1/2, y-1/2, z-1/2'

loop_
_atom_site_label
_atom_site_fract_x
_atom_site_fract_y
_atom_site_fract_z
_atom_site_U_iso_or_equiv
_atom_site_adp_type
_atom_site_calc_flag
_atom_site_refinement_flags
_atom_site_occupancy
_atom_site_disorder_assembly
_atom_site_disorder_group
_atom_site_type_symbol
S1 0.03972(5) 0.7500 0.05041(6) 0.01700(13) Uani d S 1 . . S
O1 0.18277(15) 0.61397(5) -0.15616(13) 0.0334(3) Uani d . 1 . . O
N1 0.30041(13) 0.69748(5) -0.04365(13) 0.0183(2) Uani d . 1 . . N
C1 0.27306(16) 0.63935(7) 0.26952(17) 0.0211(3) Uani d . 1 . . C
H1A 0.3281 0.6765 0.2588 0.025 Uiso calc R 1 . . H
C2 0.26144(18) 0.61116(8) 0.42084(18) 0.0302(4) Uani d . 1 . . C
H2A 0.3088 0.6291 0.5138 0.036 Uiso calc R 1 . . H
C3 0.1815(2) 0.55730(8) 0.4367(2) 0.0378(4) Uani d . 1 . . C
H3A 0.1729 0.5385 0.5408 0.045 Uiso calc R 1 . . H
C4 0.1137(2) 0.53055(8) 0.3019(2) 0.0398(5) Uani d . 1 . . C
H4A 0.0598 0.4931 0.3135 0.048 Uiso calc R 1 . . H
C5 0.12401(18) 0.55813(7) 0.1492(2) 0.0274(3) Uani d . 1 . . C
H5A 0.0771 0.5398 0.0566 0.033 Uiso calc R 1 . . H
C6 0.20375(15) 0.61295(6) 0.13345(16) 0.0177(3) Uani d . 1 . . C
C7 0.21906(16) 0.63974(6) -0.03214(16) 0.0192(3) Uani d . 1 . . C
C8 0.2246(2) 0.7500 -0.0151(2) 0.0157(4) Uani d S 1 . . C
C9 0.45417(16) 0.69417(7) -0.12014(19) 0.0257(3) Uani d . 1 . . C
H9A 0.4435 0.6920 -0.2404 0.031 Uiso calc R 1 . . H
H9B 0.5085 0.6571 -0.0825 0.031 Uiso calc R 1 . . H
C10 0.5456(2) 0.7500 -0.0738(3) 0.0266(5) Uani d S 1 . . C
H10A 0.6457 0.7500 -0.1317 0.032 Uiso calc SR 1 . . H
H10B 0.5659 0.7500 0.0452 0.032 Uiso calc SR 1 . . H

loop_
_atom_site_aniso_label
_atom_site_aniso_U_11
_atom_site_aniso_U_22
_atom_site_aniso_U_33
_atom_site_aniso_U_12
_atom_site_aniso_U_13
_atom_site_aniso_U_23
S1 0.0152(2) 0.0180(2) 0.0179(2) 0.000 0.00326(17) 0.000
O1 0.0498(7) 0.0282(6) 0.0221(6) 0.0020(5) -0.0116(5) -0.0064(4)
N1 0.0172(5) 0.0197(6) 0.0179(5) 0.0024(4) 0.0043(4) 0.0013(4)
C1 0.0194(6) 0.0248(7) 0.0191(6) 0.0018(5) -0.0006(5) 0.0012(5)
C2 0.0272(8) 0.0447(10) 0.0188(7) 0.0115(7) 0.0016(6) 0.0061(7)
C3 0.0376(9) 0.0412(10) 0.0345(9) 0.0170(8) 0.0159(7) 0.0198(8)
C4 0.0354(9) 0.0226(8) 0.0614(12) 0.0027(7) 0.0191(8) 0.0148(8)
C5 0.0239(7) 0.0187(7) 0.0398(9) 0.0006(6) 0.0026(6) -0.0020(6)
C6 0.0152(6) 0.0170(6) 0.0209(6) 0.0038(5) 0.0005(5) 0.0009(5)
C7 0.0210(6) 0.0168(6) 0.0197(6) 0.0043(5) -0.0035(5) -0.0017(5)
C8 0.0176(8) 0.0190(9) 0.0104(8) 0.000 0.0006(7) 0.000
C9 0.0190(7) 0.0310(8) 0.0271(7) 0.0061(6) 0.0066(6) -0.0019(6)
C10 0.0159(9) 0.0409(12) 0.0231(10) 0.000 0.0017(8) 0.000

loop_
_atom_type_symbol
_atom_type_description
_atom_type_scat_dispersion_real
_atom_type_scat_dispersion_imag
_atom_type_scat_source
C C 0.0033 0.0016 'International Tables Vol C Tables 4.2.6.8 and 6.1.1.4'
H H 0.0000 0.0000 'International Tables Vol C Tables 4.2.6.8 and 6.1.1.4'
N N 0.0061 0.0033 'International Tables Vol C Tables 4.2.6.8 and 6.1.1.4'
O O 0.0106 0.0060 'International Tables Vol C Tables 4.2.6.8 and 6.1.1.4'
S S 0.1246 0.1234 'International Tables Vol C Tables 4.2.6.8 and 6.1.1.4'

loop_
_geom_angle_atom_site_label_1
_geom_angle_atom_site_label_2
_geom_angle_atom_site_label_3
_geom_angle_site_symmetry_1
_geom_angle_site_symmetry_3
_geom_angle
_geom_angle_publ_flag
C7 N1 C9 . . 115.08(11) yes
C8 N1 C7 . . 119.80(12) yes
C8 N1 C9 . . 123.87(12) yes
C2 C1 C6 . . 119.79(14) ?
C2 C1 H1A . . 120.1 ?
C6 C1 H1A . . 120.1 ?
C3 C2 C1 . . 120.21(16) ?
C3 C2 H2A . . 119.9 ?
C1 C2 H2A . . 119.9 ?
C2 C3 C4 . . 120.30(15) ?
C2 C3 H3A . . 119.8 ?
C4 C3 H3A . . 119.8 ?
C3 C4 C5 . . 120.32(15) ?
C3 C4 H4A . . 119.8 ?
C5 C4 H4A . . 119.8 ?
C4 C5 C6 . . 119.38(15) ?
C4 C5 H5A . . 120.3 ?
C6 C5 H5A . . 120.3 ?
C1 C6 C5 . . 119.98(13) ?
C1 C6 C7 . . 121.82(13) ?
C5 C6 C7 . . 118.11(13) ?
O1 C7 N1 . . 118.82(13) ?
O1 C7 C6 . . 124.10(13) ?
N1 C7 C6 . . 116.63(11) ?
N1 C8 N1 7_575 . 117.56(16) yes
N1 C8 S1 . . 121.21(8) yes
N1 C9 C10 . . 109.21(13) ?
N1 C9 H9A . . 109.8 ?
C10 C9 H9A . . 109.8 ?
N1 C9 H9B . . 109.8 ?
C10 C9 H9B . . 109.8 ?
H9A C9 H9B . . 108.3 ?
C9 C10 C9 . 7_575 108.66(17) ?
C9 C10 H10A . . 110.0 ?
C9 C10 H10A 7_575 . 110.0 ?
C9 C10 H10B . . 110.0 ?
C9 C10 H10B 7_575 . 110.0 ?
H10A C10 H10B . . 108.3 ?

loop_
_geom_bond_atom_site_label_1
_geom_bond_atom_site_label_2
_geom_bond_site_symmetry_2
_geom_bond_distance
_geom_bond_publ_flag
N1 C7 . 1.4537(18) yes
N1 C8 . 1.3478(15) yes
N1 C9 . 1.4760(17) yes
O1 C7 . 1.2039(17) yes
S1 C8 . 1.6918(19) yes
C1 C2 . 1.388(2) ?
C1 C6 . 1.3920(19) ?
C1 H1A . 0.9500 ?
C2 C3 . 1.377(3) ?
C2 H2A . 0.9500 ?
C3 C4 . 1.381(3) ?
C3 H3A . 0.9500 ?
C4 C5 . 1.391(2) ?
C4 H4A . 0.9500 ?
C5 C6 . 1.394(2) ?
C5 H5A . 0.9500 ?
C6 C7 . 1.4832(19) ?
C9 C10 . 1.5082(19) yes
C9 H9A . 0.9900 ?
C9 H9B . 0.9900 ?
C10 H10A . 0.9900 ?
C10 H10B . 0.9900 ?

loop_
_geom_torsion_atom_site_label_1
_geom_torsion_atom_site_label_2
_geom_torsion_atom_site_label_3
_geom_torsion_atom_site_label_4
_geom_torsion_site_symmetry_4
_geom_torsion
_geom_torsion_publ_flag
C6 C1 C2 C3 . -0.1(2) ?
C1 C2 C3 C4 . 0.7(2) ?
C2 C3 C4 C5 . -0.8(2) ?
C3 C4 C5 C6 . 0.2(2) ?
C2 C1 C6 C5 . -0.5(2) ?
C2 C1 C6 C7 . -177.07(13) ?
C4 C5 C6 C1 . 0.5(2) ?
C4 C5 C6 C7 . 177.16(13) ?
C8 N1 C7 O1 . 103.75(17) ?
C9 N1 C7 O1 . -63.95(17) ?
C8 N1 C7 C6 . -83.64(16) ?
C9 N1 C7 C6 . 108.66(13) ?
C1 C6 C7 O1 . 167.71(14) ?
C5 C6 C7 O1 . -8.9(2) ?
C1 C6 C7 N1 . -4.47(19) ?
C5 C6 C7 N1 . 178.89(12) ?
C7 N1 C8 N1 7_575 -173.28(10) yes
C9 N1 C8 N1 7_575 -6.7(2) yes
C7 N1 C8 S1 . 5.5(2) ?
C9 N1 C8 S1 . 172.02(11) yes
C8 N1 C9 C10 . 32.02(19) yes
C7 N1 C9 C10 . -160.84(12) ?
N1 C9 C10 C9 7_575 -54.9(2) yes

loop_
_cod_related_entry_id
_cod_related_entry_database
_cod_related_entry_code
1 ChemSpider 21133806
